data_7013151
loop_
_publ_author_name
'Yip, Ka-Lai'
'Yu, Wing-Yiu'
'Chan, Pui-Ming'
'Zhu, Nian-Yong'
'Che, Chi-Ming'

_publ_section_title
;
 Nitrido-ruthenium(vi) and -osmium(vi) complexes of multianionic
 chelating (N, O) ligands. Reactions with nucleophiles, electrophiles
 and oxidizing agentsElectronic supplementary information (ESI)
 available: Fig. S1?S6. See http://www.rsc.org/suppdata/dt/b3/b304920p/
;
_journal_issue 18
_journal_name_full 'Dalton Transactions'
_journal_page_first 3556
_journal_paper_doi 10.1039/b304920p
_journal_year 2003
_chemical_formula_moiety 'C37 H35 Cl N3 O3 Os'
_chemical_formula_sum 'C37 H35 Cl N3 O3 Os'
_chemical_formula_weight 795.33
_space_group_IT_number 14
_symmetry_cell_setting monoclinic
_symmetry_space_group_name_Hall '-P 2ybc'
_symmetry_space_group_name_H-M 'P 1 21/c 1'
_atom_sites_solution_hydrogens geom
_atom_sites_solution_primary direct
_atom_sites_solution_secondary difmap
_audit_creation_method SHELXL-97
_cell_angle_alpha 90.00
_cell_angle_beta 103.03(3)
_cell_angle_gamma 90.00
_cell_formula_units_Z 4
_cell_length_a 13.468(3)
_cell_length_b 20.539(4)
_cell_length_c 12.319(3)
_cell_measurement_reflns_used 0
_cell_measurement_temperature 301(2)
_cell_measurement_theta_max 0
_cell_measurement_theta_min 0
_cell_volume 3319.9(13)
_computing_cell_refinement Scalepack
_computing_data_collection Marcontrol
_computing_data_reduction Denzo
_computing_molecular_graphics 'Ortep-3 for Windows (Farrugia, 1997)'
_computing_publication_material 'WinGX publication routines (Farrugia, 1999)'
_computing_structure_refinement 'SHELXL-97 (Sheldrick, 1997)'
_computing_structure_solution shelxs-97
_diffrn_ambient_temperature 301(2)
_diffrn_measured_fraction_theta_full 0.659
_diffrn_measured_fraction_theta_max 0.659
_diffrn_measurement_device_type 'marresearch IPDS mar300'
_diffrn_measurement_method Oscillation
_diffrn_radiation_monochromator graphite
_diffrn_radiation_source 'fine-focus sealed tube'
_diffrn_radiation_type MoK\a
_diffrn_radiation_wavelength 0.71073
_diffrn_reflns_av_R_equivalents 0.0765
_diffrn_reflns_av_sigmaI/netI 0.1131
_diffrn_reflns_limit_h_max 15
_diffrn_reflns_limit_h_min -14
_diffrn_reflns_limit_k_max 24
_diffrn_reflns_limit_k_min -23
_diffrn_reflns_limit_l_max 12
_diffrn_reflns_limit_l_min -12
_diffrn_reflns_number 14506
_diffrn_reflns_theta_full 25.25
_diffrn_reflns_theta_max 25.25
_diffrn_reflns_theta_min 1.55
_exptl_absorpt_coefficient_mu 3.962
_exptl_crystal_colour brown
_exptl_crystal_density_diffrn 1.591
_exptl_crystal_density_method 'not measured'
_exptl_crystal_description prism
_exptl_crystal_F_000 1580
_exptl_crystal_size_max 0.3
_exptl_crystal_size_mid 0.2
_exptl_crystal_size_min 0.05
_refine_diff_density_max 0.877
_refine_diff_density_min -1.185
_refine_diff_density_rms 0.228
_refine_ls_extinction_method none
_refine_ls_goodness_of_fit_ref 0.935
_refine_ls_hydrogen_treatment mixed
_refine_ls_matrix_type full
_refine_ls_number_parameters 376
_refine_ls_number_reflns 3972
_refine_ls_number_restraints 0
_refine_ls_restrained_S_all 0.935
_refine_ls_R_factor_all 0.1010
_refine_ls_R_factor_gt 0.0459
_refine_ls_shift/su_max 0.001
_refine_ls_shift/su_mean 0.000
_refine_ls_structure_factor_coef Fsqd
_refine_ls_weighting_details 'calc w=1/[\s^2^(Fo^2^)+(0.0815P)^2^+0.0000P] where P=(Fo^2^+2Fc^2^)/3'
_refine_ls_weighting_scheme calc
_refine_ls_wR_factor_gt 0.1099
_refine_ls_wR_factor_ref 0.1459
_reflns_number_gt 2358
_reflns_number_total 3972
_reflns_threshold_expression >2sigma(I)
_cod_data_source_file b304920p.txt
_cod_data_source_block mar141a
_cod_original_cell_volume 3319.9(12)
_cod_original_sg_symbol_H-M 'P 21/c'
_cod_database_code 7013151

loop_
_symmetry_equiv_pos_as_xyz
'x, y, z'
'-x, y+1/2, -z+1/2'
'-x, -y, -z'
'x, -y-1/2, z-1/2'

loop_
_atom_site_label
_atom_site_type_symbol
_atom_site_fract_x
_atom_site_fract_y
_atom_site_fract_z
_atom_site_U_iso_or_equiv
_atom_site_adp_type
_atom_site_occupancy
_atom_site_symmetry_multiplicity
_atom_site_calc_flag
_atom_site_refinement_flags
_atom_site_disorder_assembly
_atom_site_disorder_group
Os1 Os 0.93113(5) 0.13062(2) 0.78817(4) 0.0528(3) Uani 1 1 d . . .
Cl1 Cl 0.9298(3) 0.00117(15) 0.8110(3) 0.0731(12) Uani 1 1 d . . .
O1 O 0.7867(7) 0.1115(4) 0.7176(7) 0.059(3) Uani 1 1 d . . .
O2 O 1.0736(7) 0.1181(4) 0.8741(6) 0.053(2) Uani 1 1 d . . .
O3 O 0.8291(11) 0.1536(5) 1.1475(9) 0.088(4) Uani 1 1 d . . .
N1 N 0.9249(9) 0.2109(5) 0.7908(9) 0.069(4) Uani 1 1 d . . .
N2 N 0.9697(10) 0.1155(5) 0.6323(9) 0.049(3) Uani 1 1 d . . .
N3 N 0.9001(10) 0.1191(5) 0.9492(9) 0.060(3) Uani 1 1 d . . .
C1 C 0.7936(15) 0.1189(9) 0.9552(13) 0.111(7) Uani 1 1 d . . .
H1A H 0.7578 0.0858 0.9051 0.133 Uiso 1 1 calc R . .
H1B H 0.7637 0.1607 0.9297 0.133 Uiso 1 1 calc R . .
C2 C 0.7779(16) 0.1058(11) 1.0733(13) 0.130(8) Uani 1 1 d . . .
H2A H 0.7057 0.1066 1.0725 0.157 Uiso 1 1 calc R . .
H2B H 0.8041 0.0630 1.0981 0.157 Uiso 1 1 calc R . .
C3 C 0.9338(15) 0.1527(7) 1.1470(12) 0.080(5) Uani 1 1 d . . .
H3A H 0.9617 0.1104 1.1729 0.096 Uiso 1 1 calc R . .
H3B H 0.9688 0.1852 1.1990 0.096 Uiso 1 1 calc R . .
C4 C 0.9549(12) 0.1658(7) 1.0328(10) 0.064(4) Uani 1 1 d . . .
H4A H 0.9336 0.2098 1.0097 0.077 Uiso 1 1 calc R . .
H4B H 1.0275 0.1625 1.0372 0.077 Uiso 1 1 calc R . .
C5 C 0.7331(11) 0.1297(7) 0.6070(12) 0.064(4) Uani 1 1 d . . .
C6 C 0.8071(12) 0.1683(7) 0.5504(11) 0.070(5) Uani 1 1 d . . .
H6A H 0.7712 0.1798 0.4754 0.084 Uiso 1 1 calc R . .
H6B H 0.8257 0.2085 0.5912 0.084 Uiso 1 1 calc R . .
C7 C 0.9052(10) 0.1320(6) 0.5437(10) 0.041(3) Uani 1 1 d . . .
C8 C 0.9168(14) 0.1174(8) 0.4368(11) 0.073(5) Uani 1 1 d . . .
H8 H 0.8668 0.1284 0.3742 0.087 Uiso 1 1 calc R . .
C9 C 1.0052(15) 0.0859(7) 0.4267(13) 0.070(5) Uani 1 1 d . . .
H9 H 1.0170 0.0758 0.3571 0.084 Uiso 1 1 calc R . .
C10 C 1.0743(12) 0.0703(6) 0.5216(11) 0.062(4) Uani 1 1 d . . .
H10 H 1.1331 0.0477 0.5174 0.075 Uiso 1 1 calc R . .
C11 C 1.0580(12) 0.0877(6) 0.6233(11) 0.052(4) Uani 1 1 d . . .
C12 C 1.1390(11) 0.0702(7) 0.7252(10) 0.062(4) Uani 1 1 d . . .
H12A H 1.2026 0.0639 0.7021 0.074 Uiso 1 1 calc R . .
H12B H 1.1208 0.0287 0.7529 0.074 Uiso 1 1 calc R . .
C13 C 1.1587(10) 0.1199(6) 0.8242(10) 0.048(4) Uani 1 1 d . . .
C14' C 0.6367(17) 0.1719(11) 0.599(2) 0.051(8) Uiso 0.50 1 d PG . .
C15' C 0.645(2) 0.2125(15) 0.691(2) 0.19(2) Uiso 0.50 1 d PG . .
H15' H 0.7030 0.2109 0.7485 0.225 Uiso 0.50 1 calc PR . .
C16' C 0.567(3) 0.2554(14) 0.697(2) 0.44(8) Uiso 0.50 1 d PG . .
H16' H 0.5722 0.2826 0.7582 0.529 Uiso 0.50 1 calc PR . .
C17' C 0.480(2) 0.2578(11) 0.611(2) 0.102(11) Uiso 0.50 1 d PG . .
H17' H 0.4276 0.2866 0.6144 0.123 Uiso 0.50 1 calc PR . .
C18' C 0.4717(17) 0.2173(13) 0.519(2) 0.130(15) Uiso 0.50 1 d PG . .
H18' H 0.4137 0.2189 0.4610 0.156 Uiso 0.50 1 calc PR . .
C19' C 0.550(2) 0.1743(11) 0.5128(18) 0.130(14) Uiso 0.50 1 d PG . .
H19' H 0.5445 0.1471 0.4513 0.156 Uiso 0.50 1 calc PR . .
C14 C 0.652(2) 0.1758(17) 0.652(3) 0.108(14) Uiso 0.50 1 d PG . .
C15 C 0.645(2) 0.2428(18) 0.636(3) 0.20(3) Uiso 0.50 1 d PG . .
H15 H 0.6894 0.2639 0.5997 0.245 Uiso 0.50 1 calc PR . .
C16 C 0.573(3) 0.2783(13) 0.675(2) 0.135(17) Uiso 0.50 1 d PG . .
H16 H 0.5682 0.3231 0.6650 0.162 Uiso 0.50 1 calc PR . .
C17 C 0.507(2) 0.247(2) 0.730(3) 0.167(19) Uiso 0.50 1 d PG . .
H17 H 0.4581 0.2704 0.7563 0.200 Uiso 0.50 1 calc PR . .
C18 C 0.513(3) 0.180(2) 0.746(3) 0.28(3) Uiso 0.50 1 d PG . .
H18 H 0.4693 0.1586 0.7823 0.338 Uiso 0.50 1 calc PR . .
C19 C 0.586(3) 0.1442(13) 0.707(3) 0.18(2) Uiso 0.50 1 d PG . .
H19 H 0.5905 0.0994 0.7170 0.220 Uiso 0.50 1 calc PR . .
C20 C 0.6947(11) 0.0687(9) 0.5425(11) 0.070(5) Uani 1 1 d . . .
C21 C 0.659(2) 0.0680(12) 0.4252(17) 0.165(11) Uani 1 1 d . . .
H21 H 0.6642 0.1051 0.3834 0.197 Uiso 1 1 calc R . .
C22 C 0.617(2) 0.0101(15) 0.373(2) 0.172(13) Uani 1 1 d . . .
H22 H 0.5872 0.0114 0.2967 0.206 Uiso 1 1 calc R . .
C23 C 0.6172(17) -0.0434(12) 0.423(2) 0.120(8) Uani 1 1 d . . .
H23 H 0.5945 -0.0811 0.3836 0.145 Uiso 1 1 calc R . .
C24 C 0.6496(15) -0.0455(9) 0.5314(17) 0.105(6) Uani 1 1 d . . .
H24 H 0.6433 -0.0838 0.5696 0.126 Uiso 1 1 calc R . .
C25 C 0.6930(14) 0.0085(8) 0.5891(14) 0.090(6) Uani 1 1 d . . .
H25 H 0.7230 0.0037 0.6645 0.108 Uiso 1 1 calc R . .
C26 C 1.1743(11) 0.1893(7) 0.7880(10) 0.057(4) Uani 1 1 d . . .
C27 C 1.2079(12) 0.2038(8) 0.6929(12) 0.074(5) Uani 1 1 d . . .
H27 H 1.2168 0.1711 0.6438 0.089 Uiso 1 1 calc R . .
C28 C 1.2288(13) 0.2703(9) 0.6714(14) 0.089(6) Uani 1 1 d . . .
H28 H 1.2488 0.2809 0.6061 0.107 Uiso 1 1 calc R . .
C29 C 1.2201(13) 0.3178(9) 0.7434(15) 0.088(5) Uani 1 1 d . . .
H29 H 1.2400 0.3600 0.7309 0.105 Uiso 1 1 calc R . .
C30 C 1.1819(12) 0.3044(7) 0.8359(14) 0.078(5) Uani 1 1 d . . .
H30 H 1.1705 0.3375 0.8831 0.094 Uiso 1 1 calc R . .
C31 C 1.1611(10) 0.2400(7) 0.8562(11) 0.061(4) Uani 1 1 d . . .
H31 H 1.1369 0.2306 0.9194 0.074 Uiso 1 1 calc R . .
C32 C 1.2504(16) 0.0984(7) 0.9088(11) 0.068(5) Uani 1 1 d . . .
C33 C 1.3448(16) 0.1062(9) 0.8858(15) 0.091(6) Uani 1 1 d . . .
H33 H 1.3512 0.1256 0.8195 0.109 Uiso 1 1 calc R . .
C34 C 1.4309(18) 0.0846(11) 0.963(2) 0.127(7) Uani 1 1 d . . .
H34 H 1.4956 0.0887 0.9487 0.152 Uiso 1 1 calc R . .
C35 C 1.416(2) 0.0556(11) 1.0656(19) 0.127(10) Uani 1 1 d . . .
H35 H 1.4718 0.0398 1.1175 0.152 Uiso 1 1 calc R . .
C36 C 1.326(2) 0.0514(11) 1.0858(19) 0.125(9) Uani 1 1 d . . .
H36 H 1.3182 0.0359 1.1543 0.150 Uiso 1 1 calc R . .
C37 C 1.2403(15) 0.0701(8) 1.0053(13) 0.083(5) Uani 1 1 d . . .
H37 H 1.1756 0.0631 1.0179 0.100 Uiso 1 1 calc R . .

loop_
_atom_site_aniso_label
_atom_site_aniso_U_11
_atom_site_aniso_U_22
_atom_site_aniso_U_33
_atom_site_aniso_U_23
_atom_site_aniso_U_13
_atom_site_aniso_U_12
Os1 0.0708(5) 0.0466(4) 0.0450(4) -0.0001(3) 0.0213(3) -0.0002(4)
Cl1 0.112(4) 0.037(2) 0.080(3) -0.0041(16) 0.042(2) 0.000(2)
O1 0.055(7) 0.067(6) 0.055(6) -0.009(4) 0.015(5) -0.023(5)
O2 0.062(7) 0.054(6) 0.040(5) 0.008(4) 0.003(5) 0.015(5)
O3 0.118(12) 0.094(9) 0.063(7) -0.009(6) 0.041(7) 0.001(7)
N1 0.098(11) 0.022(6) 0.085(8) 0.014(5) 0.020(7) 0.005(6)
N2 0.050(9) 0.049(8) 0.044(7) 0.007(5) 0.001(7) 0.000(6)
N3 0.086(10) 0.051(8) 0.056(8) -0.009(5) 0.040(7) -0.009(7)
C1 0.117(19) 0.16(2) 0.059(12) -0.032(10) 0.030(11) -0.045(14)
C2 0.16(2) 0.19(2) 0.059(12) -0.028(12) 0.057(12) -0.069(17)
C3 0.115(18) 0.073(11) 0.057(11) -0.004(7) 0.032(10) 0.015(10)
C4 0.085(13) 0.066(10) 0.045(9) -0.007(7) 0.021(8) 0.001(9)
C5 0.061(11) 0.057(9) 0.070(10) 0.012(8) 0.004(8) -0.007(9)
C6 0.083(14) 0.071(10) 0.049(9) 0.013(7) 0.001(8) -0.028(10)
C7 0.048(10) 0.046(8) 0.032(8) 0.005(6) 0.017(7) 0.006(8)
C8 0.078(14) 0.098(13) 0.038(9) 0.001(7) 0.005(8) -0.040(11)
C9 0.093(15) 0.070(11) 0.061(12) -0.003(8) 0.043(11) -0.019(10)
C10 0.085(13) 0.072(10) 0.035(9) 0.003(7) 0.021(9) -0.007(9)
C11 0.053(12) 0.053(9) 0.049(10) 0.007(7) 0.007(8) -0.007(8)
C12 0.057(11) 0.070(10) 0.064(10) -0.003(7) 0.027(8) 0.008(8)
C13 0.050(10) 0.055(10) 0.044(8) -0.009(6) 0.020(7) 0.007(7)
C20 0.053(12) 0.103(14) 0.048(10) 0.003(9) -0.003(8) -0.017(10)
C21 0.21(3) 0.15(2) 0.094(16) 0.041(14) -0.043(17) -0.07(2)
C22 0.22(3) 0.15(2) 0.110(19) 0.006(19) -0.043(19) -0.06(2)
C23 0.108(19) 0.12(2) 0.12(2) -0.057(15) -0.001(16) -0.001(16)
C24 0.120(19) 0.084(14) 0.098(15) -0.021(11) -0.002(13) -0.014(12)
C25 0.116(17) 0.062(11) 0.081(12) -0.004(9) -0.002(11) -0.004(11)
C26 0.069(12) 0.067(10) 0.035(8) 0.006(7) 0.012(7) 0.003(8)
C27 0.067(13) 0.087(12) 0.067(11) -0.004(8) 0.013(9) -0.019(9)
C28 0.075(14) 0.120(16) 0.070(12) 0.012(11) 0.009(10) -0.037(12)
C29 0.096(16) 0.081(13) 0.085(13) 0.002(10) 0.019(11) -0.029(11)
C30 0.073(14) 0.056(11) 0.106(13) -0.006(9) 0.019(11) 0.008(9)
C31 0.050(11) 0.073(11) 0.067(10) -0.004(8) 0.025(8) 0.003(8)
C32 0.093(17) 0.073(10) 0.031(9) 0.002(7) -0.003(9) 0.027(10)
C33 0.055(14) 0.110(15) 0.093(14) 0.007(10) -0.017(13) 0.018(11)
C34 0.10(2) 0.129(19) 0.14(2) -0.009(15) 0.001(17) 0.012(15)
C35 0.17(3) 0.108(17) 0.076(16) -0.011(12) -0.028(17) 0.065(19)
C36 0.15(3) 0.14(2) 0.083(16) 0.004(12) 0.008(19) 0.06(2)
C37 0.097(15) 0.086(12) 0.059(10) -0.006(9) 0.001(10) 0.042(11)

loop_
_atom_type_symbol
_atom_type_description
_atom_type_scat_dispersion_real
_atom_type_scat_dispersion_imag
_atom_type_scat_source
Os Os -1.2165 7.6030 'International Tables Vol C Tables 4.2.6.8 and 6.1.1.4'
Cl Cl 0.1484 0.1585 'International Tables Vol C Tables 4.2.6.8 and 6.1.1.4'
O O 0.0106 0.0060 'International Tables Vol C Tables 4.2.6.8 and 6.1.1.4'
N N 0.0061 0.0033 'International Tables Vol C Tables 4.2.6.8 and 6.1.1.4'
C C 0.0033 0.0016 'International Tables Vol C Tables 4.2.6.8 and 6.1.1.4'
H H 0.0000 0.0000 'International Tables Vol C Tables 4.2.6.8 and 6.1.1.4'

loop_
_geom_angle_atom_site_label_1
_geom_angle_atom_site_label_2
_geom_angle_atom_site_label_3
_geom_angle
_geom_angle_site_symmetry_1
_geom_angle_site_symmetry_3
_geom_angle_publ_flag
N1 Os1 O1 99.0(5) . . ?
N1 Os1 O2 99.5(5) . . ?
O1 Os1 O2 160.3(3) . . ?
N1 Os1 N2 100.8(5) . . ?
O1 Os1 N2 89.5(4) . . ?
O2 Os1 N2 93.4(4) . . ?
N1 Os1 N3 94.0(4) . . ?
O1 Os1 N3 90.4(4) . . ?
O2 Os1 N3 81.9(4) . . ?
N2 Os1 N3 165.0(4) . . ?
N1 Os1 Cl1 171.4(4) . . ?
O1 Os1 Cl1 79.6(3) . . ?
O2 Os1 Cl1 81.1(2) . . ?
N2 Os1 Cl1 87.6(3) . . ?
N3 Os1 Cl1 77.6(3) . . ?
C5 O1 Os1 126.6(8) . . ?
C13 O2 Os1 122.9(7) . . ?
C2 O3 C3 109.3(13) . . ?
C7 N2 C11 119.0(11) . . ?
C7 N2 Os1 118.5(9) . . ?
C11 N2 Os1 122.5(9) . . ?
C1 N3 C4 108.0(11) . . ?
C1 N3 Os1 116.8(10) . . ?
C4 N3 Os1 113.9(8) . . ?
N3 C1 C2 113.3(16) . . ?
O3 C2 C1 109.8(15) . . ?
O3 C3 C4 113.3(14) . . ?
N3 C4 C3 111.2(12) . . ?
O1 C5 C20 108.7(11) . . ?
O1 C5 C14' 116.1(14) . . ?
C20 C5 C14' 104.4(15) . . ?
O1 C5 C6 108.8(11) . . ?
C20 C5 C6 111.4(12) . . ?
C14' C5 C6 107.4(13) . . ?
O1 C5 C14 93.4(15) . . ?
C20 C5 C14 118.8(17) . . ?
C14' C5 C14 23.1(14) . . ?
C6 C5 C14 113.7(18) . . ?
C7 C6 C5 115.0(11) . . ?
N2 C7 C8 123.4(14) . . ?
N2 C7 C6 120.7(11) . . ?
C8 C7 C6 115.9(13) . . ?
C9 C8 C7 117.8(14) . . ?
C10 C9 C8 118.0(14) . . ?
C9 C10 C11 120.4(15) . . ?
N2 C11 C10 120.9(13) . . ?
N2 C11 C12 121.3(12) . . ?
C10 C11 C12 117.6(14) . . ?
C11 C12 C13 117.1(11) . . ?
O2 C13 C32 108.2(12) . . ?
O2 C13 C26 109.3(10) . . ?
C32 C13 C26 109.5(12) . . ?
O2 C13 C12 108.1(11) . . ?
C32 C13 C12 108.6(11) . . ?
C26 C13 C12 113.1(10) . . ?
C15' C14' C19' 120.0 . . ?
C15' C14' C5 111.8(19) . . ?
C19' C14' C5 128.2(19) . . ?
C16' C15' C14' 120.0 . . ?
C17' C16' C15' 120.0 . . ?
C16' C17' C18' 120.0 . . ?
C19' C18' C17' 120.0 . . ?
C18' C19' C14' 120.0 . . ?
C15 C14 C19 120.0 . . ?
C15 C14 C5 124(3) . . ?
C19 C14 C5 116(3) . . ?
C14 C15 C16 120.0 . . ?
C17 C16 C15 120.0 . . ?
C16 C17 C18 120.0 . . ?
C19 C18 C17 120.0 . . ?
C18 C19 C14 120.0 . . ?
C25 C20 C21 112.7(16) . . ?
C25 C20 C5 124.5(13) . . ?
C21 C20 C5 122.8(16) . . ?
C22 C21 C20 119.1(19) . . ?
C23 C22 C21 123(2) . . ?
C22 C23 C24 120(2) . . ?
C23 C24 C25 120(2) . . ?
C20 C25 C24 124.0(17) . . ?
C31 C26 C27 117.9(14) . . ?
C31 C26 C13 119.0(12) . . ?
C27 C26 C13 123.0(13) . . ?
C26 C27 C28 118.6(15) . . ?
C29 C28 C27 121.5(16) . . ?
C28 C29 C30 120.3(16) . . ?
C29 C30 C31 118.0(15) . . ?
C26 C31 C30 123.5(14) . . ?
C37 C32 C33 120.8(17) . . ?
C37 C32 C13 120.6(18) . . ?
C33 C32 C13 118.7(15) . . ?
C32 C33 C34 119(2) . . ?
C33 C34 C35 118(2) . . ?
C36 C35 C34 121(2) . . ?
C35 C36 C37 120(2) . . ?
C32 C37 C36 121(2) . . ?

loop_
_geom_bond_atom_site_label_1
_geom_bond_atom_site_label_2
_geom_bond_distance
_geom_bond_site_symmetry_2
_geom_bond_publ_flag
Os1 N1 1.652(9) . ?
Os1 O1 1.983(9) . ?
Os1 O2 1.988(9) . ?
Os1 N2 2.122(11) . ?
Os1 N3 2.130(10) . ?
Os1 Cl1 2.674(3) . ?
O1 C5 1.440(15) . ?
O2 C13 1.417(15) . ?
O3 C2 1.411(18) . ?
O3 C3 1.412(19) . ?
N2 C7 1.278(15) . ?
N2 C11 1.346(16) . ?
N3 C1 1.45(2) . ?
N3 C4 1.478(16) . ?
C1 C2 1.54(2) . ?
C3 C4 1.521(18) . ?
C5 C20 1.511(19) . ?
C5 C14' 1.55(2) . ?
C5 C6 1.556(18) . ?
C5 C14 1.63(3) . ?
C6 C7 1.535(19) . ?
C7 C8 1.394(18) . ?
C8 C9 1.38(2) . ?
C9 C10 1.358(19) . ?
C10 C11 1.367(17) . ?
C11 C12 1.510(17) . ?
C12 C13 1.567(16) . ?
C13 C32 1.493(19) . ?
C13 C26 1.523(17) . ?
C14' C15' 1.3900 . ?
C14' C19' 1.3900 . ?
C15' C16' 1.3900 . ?
C16' C17' 1.3900 . ?
C17' C18' 1.3900 . ?
C18' C19' 1.3900 . ?
C14 C15 1.3900 . ?
C14 C19 1.3900 . ?
C15 C16 1.3900 . ?
C16 C17 1.3900 . ?
C17 C18 1.3900 . ?
C18 C19 1.3900 . ?
C20 C25 1.367(19) . ?
C20 C21 1.42(2) . ?
C21 C22 1.41(3) . ?
C22 C23 1.26(3) . ?
C23 C24 1.31(2) . ?
C24 C25 1.37(2) . ?
C26 C31 1.375(17) . ?
C26 C27 1.380(17) . ?
C27 C28 1.43(2) . ?
C28 C29 1.34(2) . ?
C29 C30 1.38(2) . ?
C30 C31 1.385(18) . ?
C32 C37 1.36(2) . ?
C32 C33 1.37(2) . ?
C33 C34 1.39(2) . ?
C34 C35 1.46(3) . ?
C35 C36 1.30(3) . ?
C36 C37 1.39(3) . ?
